data_7232507
loop_
_publ_author_name
'Zep, Anna'
'Pruszkowska, Kamila'
'Dobrzycki, \/Lukasz'
'Sektas, Katarzyna'
'Sza\/la\'nski, Piotr'
'Marek, Paulina H.'
'Cyra\'nski, Micha\/l K.'
'Sicinski, Rafal R.'

_publ_section_title
;
 Cholesterol-based photo-switchable mesogenic dimers. Strongly bent
 molecules versus an intercalated structure
;
_journal_issue 17
_journal_name_full CrystEngComm
_journal_page_first 2779
_journal_paper_doi 10.1039/C9CE00013E
_journal_volume 21
_journal_year 2019
_chemical_absolute_configuration rmad
_chemical_formula_sum 'C53 H78 N2 O5'
_chemical_formula_weight 823.17
_space_group_crystal_system monoclinic
_space_group_IT_number 4
_space_group_name_Hall 'P 2yb'
_space_group_name_H-M_alt 'P 1 21 1'
_symmetry_space_group_name_Hall 'P 2yb'
_symmetry_space_group_name_H-M 'P 1 21 1'
_atom_sites_solution_hydrogens geom
_audit_update_record
;
2018-10-04 deposited with the CCDC.    2019-03-15 downloaded from the CCDC.
;
_cell_angle_alpha 90
_cell_angle_beta 110.830(2)
_cell_angle_gamma 90
_cell_formula_units_Z 2
_cell_length_a 12.4123(6)
_cell_length_b 11.9482(6)
_cell_length_c 16.9850(8)
_cell_measurement_reflns_used 9857
_cell_measurement_temperature 100.(2)
_cell_measurement_theta_max 60.1017
_cell_measurement_theta_min 2.7833
_cell_volume 2354.3(2)
_computing_cell_refinement 'SAINT V8.34A (Bruker AXS Inc., 2013)'
_computing_data_collection 'APEX2 V2013 (Bruker AXS Inc., 2013)'
_computing_data_reduction 'SAINT V8.34A (Bruker AXS Inc., 2013)'
_computing_publication_material 'APEX2 V2013 (Bruker AXS Inc., 2013)'
_computing_structure_refinement 'SHELXL-2014 (Sheldrick, 2014)'
_computing_structure_solution 'SHELXS-97 (Sheldrick, 2008)'
_diffrn_ambient_temperature 100.(2)
_diffrn_detector_area_resol_mean 10.4167
_diffrn_measured_fraction_theta_full 0.999
_diffrn_measured_fraction_theta_max 0.999
_diffrn_measurement_device_type 'Bruker D8 VENTURE PHOTON 100 CMOS'
_diffrn_measurement_method 'omega and phi scans'
_diffrn_radiation_monochromator mirror
_diffrn_radiation_type CuK\a
_diffrn_radiation_wavelength 1.54178
_diffrn_reflns_av_R_equivalents 0.0318
_diffrn_reflns_av_unetI/netI 0.0264
_diffrn_reflns_limit_h_max 13
_diffrn_reflns_limit_h_min -13
_diffrn_reflns_limit_k_max 13
_diffrn_reflns_limit_k_min -13
_diffrn_reflns_limit_l_max 19
_diffrn_reflns_limit_l_min -18
_diffrn_reflns_number 27635
_diffrn_reflns_theta_full 60.00
_diffrn_reflns_theta_max 60.00
_diffrn_reflns_theta_min 2.78
_diffrn_source 'INCOATEC I\mS micro--focus source'
_exptl_absorpt_coefficient_mu 0.568
_exptl_absorpt_correction_T_max 0.99
_exptl_absorpt_correction_T_min 0.83
_exptl_absorpt_correction_type multi-scan
_exptl_absorpt_process_details 'SADABS V2014/2 (Bruker AXS Inc.)'
_exptl_crystal_colour orange
_exptl_crystal_density_diffrn 1.161
_exptl_crystal_density_method 'not measured'
_exptl_crystal_description planar
_exptl_crystal_F_000 900
_exptl_crystal_size_max 0.333
_exptl_crystal_size_mid 0.113
_exptl_crystal_size_min 0.014
_refine_diff_density_max 0.143
_refine_diff_density_min -0.129
_refine_ls_abs_structure_details
;
Flack x determined using 2779 quotients [(I+)-(I-)]/[(I+)+(I-)]
(Parsons, Flack and Wagner, Acta Cryst. B69 (2013) 249-259).
;
_refine_ls_abs_structure_Flack 0.00(7)
_refine_ls_extinction_coef 0.0026(2)
_refine_ls_extinction_method SHELXL
_refine_ls_goodness_of_fit_ref 1.087
_refine_ls_hydrogen_treatment constr
_refine_ls_matrix_type full
_refine_ls_number_parameters 634
_refine_ls_number_reflns 6953
_refine_ls_number_restraints 25
_refine_ls_restrained_S_all 1.087
_refine_ls_R_factor_all 0.0370
_refine_ls_R_factor_gt 0.0315
_refine_ls_shift/su_max 0.000
_refine_ls_shift/su_mean 0.000
_refine_ls_structure_factor_coef Fsqd
_refine_ls_weighting_details 'w=1/[\s^2^(Fo^2^)+(0.0347P)^2^+0.2124P] where P=(Fo^2^+2Fc^2^)/3'
_refine_ls_weighting_scheme calc
_refine_ls_wR_factor_gt 0.0687
_refine_ls_wR_factor_ref 0.0716
_reflns_number_gt 6406
_reflns_number_total 6953
_reflns_threshold_expression 'I > 2\s(I)'
_cod_data_source_file c9ce00013e2.cif
_cod_data_source_block C7
_cod_depositor_comments 'Adding full bibliography for 7232506--7232511.cif.'
_cod_database_code 7232507

loop_
_space_group_symop_operation_xyz
'x, y, z'
'-x, y+1/2, -z'

loop_
_atom_site_type_symbol
_atom_site_label
_atom_site_fract_x
_atom_site_fract_y
_atom_site_fract_z
_atom_site_U_iso_or_equiv
_atom_site_adp_type
_atom_site_calc_flag
_atom_site_refinement_flags_adp
_atom_site_refinement_flags_occupancy
_atom_site_refinement_flags_posn
_atom_site_occupancy
_atom_site_disorder_assembly
_atom_site_disorder_group
O O1 -0.26825(13) 0.53028(15) 0.33864(10) 0.0379(4) Uani d . . . 1.0 . .
O O2 -0.14906(15) 0.38197(17) 0.38330(12) 0.0530(5) Uani d . . . 1.0 . .
O O3 0.45917(14) 0.64103(15) 0.50682(11) 0.0413(5) Uani d . . . 1.0 . .
O O4 0.52440(15) 0.81730(17) 0.51422(12) 0.0484(5) Uani d . . . 1.0 . .
C C1 -0.5796(2) 0.4700(2) 0.29604(14) 0.0323(6) Uani d . . . 1.0 . .
H H1A -0.6423 0.5223 0.294 0.039 Uiso calc U . R 1.0 . .
H H1B -0.5711 0.4158 0.3419 0.039 Uiso calc U . R 1.0 . .
C C2 -0.46747(19) 0.5363(2) 0.31728(15) 0.0341(6) Uani d . . . 1.0 . .
H H2A -0.4769 0.5953 0.2744 0.041 Uiso calc U . R 1.0 . .
H H2B -0.4492 0.573 0.3728 0.041 Uiso calc U . R 1.0 . .
C C3 -0.3706(2) 0.4598(2) 0.31945(16) 0.0352(6) Uani d . . . 1.0 . .
H H3 -0.3583 0.4021 0.3644 0.042 Uiso calc U . R 1.0 . .
C C4 -0.3969(2) 0.4034(2) 0.23456(15) 0.0382(6) Uani d . . . 1.0 . .
H H4A -0.399 0.4606 0.1918 0.046 Uiso calc U . R 1.0 . .
H H4B -0.3346 0.3498 0.2381 0.046 Uiso calc U . R 1.0 . .
C C5 -0.5112(2) 0.3420(2) 0.20710(15) 0.0350(6) Uani d . . . 1.0 . .
C C6 -0.5198(2) 0.2384(2) 0.17738(18) 0.0447(7) Uani d . . . 1.0 . .
H H6 -0.4512 0.2041 0.1766 0.054 Uiso calc U . R 1.0 . .
C C7 -0.6286(2) 0.1709(2) 0.14491(18) 0.0454(7) Uani d . . . 1.0 . .
H H7A -0.6228 0.1076 0.1838 0.054 Uiso calc U . R 1.0 . .
H H7B -0.6361 0.1392 0.0893 0.054 Uiso calc U . R 1.0 . .
C C8 -0.73699(19) 0.2381(2) 0.13577(15) 0.0320(5) Uani d . . . 1.0 . .
H H8 -0.7612 0.2802 0.0813 0.038 Uiso calc U . R 1.0 . .
C C9 -0.71236(19) 0.3222(2) 0.20852(14) 0.0288(5) Uani d . . . 1.0 . .
H H9 -0.6826 0.2774 0.2616 0.035 Uiso calc U . R 1.0 . .
C C10 -0.61485(19) 0.4059(2) 0.21182(13) 0.0294(5) Uani d . . . 1.0 . .
C C11 -0.8227(2) 0.3793(2) 0.20894(16) 0.0336(6) Uani d . . . 1.0 . .
H H11A -0.8508 0.4307 0.1601 0.04 Uiso calc U . R 1.0 . .
H H11B -0.8039 0.4251 0.2607 0.04 Uiso calc U . R 1.0 . .
C C12 -0.9195(2) 0.2976(2) 0.20518(15) 0.0332(6) Uani d . . . 1.0 . .
H H12A -0.8957 0.2525 0.2575 0.04 Uiso calc U . R 1.0 . .
H H12B -0.9893 0.3404 0.2019 0.04 Uiso calc U . R 1.0 . .
C C13 -0.94842(19) 0.21939(19) 0.12937(13) 0.0274(5) Uani d . . . 1.0 . .
C C14 -0.83467(19) 0.16109(19) 0.13545(14) 0.0307(5) Uani d . . . 1.0 . .
H H14 -0.8069 0.1223 0.1913 0.037 Uiso calc U . R 1.0 . .
C C15 -0.8725(2) 0.0681(2) 0.06935(17) 0.0411(6) Uani d . . . 1.0 . .
H H15A -0.8173 0.0049 0.0845 0.049 Uiso calc U . R 1.0 . .
H H15B -0.8795 0.0964 0.013 0.049 Uiso calc U . R 1.0 . .
C C16 -0.9913(2) 0.0321(2) 0.07118(16) 0.0364(6) Uani d . . . 1.0 . .
H H16A -0.9874 -0.0453 0.093 0.044 Uiso calc U . R 1.0 . .
H H16B -1.0502 0.0346 0.0138 0.044 Uiso calc U . R 1.0 . .
C C17 -1.02253(19) 0.11533(19) 0.12999(14) 0.0283(5) Uani d . . . 1.0 . .
H H17 -0.9913 0.0833 0.1881 0.034 Uiso calc U . R 1.0 . .
C C18 -1.0020(2) 0.2840(2) 0.04664(15) 0.0390(6) Uani d . . . 1.0 . .
H H18A -1.0697 0.3253 0.0476 0.058 Uiso calc U . R 1.0 . .
H H18B -1.0253 0.2312 -0.0006 0.058 Uiso calc U . R 1.0 . .
H H18C -0.9453 0.3366 0.04 0.058 Uiso calc U . R 1.0 . .
C C19 -0.6541(2) 0.4888(2) 0.13798(14) 0.0358(6) Uani d . . . 1.0 . .
H H19A -0.5887 0.5354 0.1389 0.054 Uiso calc U . R 1.0 . .
H H19B -0.7154 0.5366 0.1432 0.054 Uiso calc U . R 1.0 . .
H H19C -0.6832 0.4474 0.0848 0.054 Uiso calc U . R 1.0 . .
C C20 -1.15374(19) 0.1265(2) 0.10649(14) 0.0301(5) Uani d . . . 1.0 . .
H H20 -1.1874 0.149 0.0459 0.036 Uiso calc U . R 1.0 . .
C C21 -1.1874(2) 0.2151(2) 0.15826(16) 0.0365(6) Uani d . . . 1.0 . .
H H21A -1.2712 0.2141 0.1441 0.055 Uiso calc U . R 1.0 . .
H H21B -1.1637 0.2891 0.1455 0.055 Uiso calc U . R 1.0 . .
H H21C -1.1491 0.1991 0.2184 0.055 Uiso calc U . R 1.0 . .
C C22 -1.20403(19) 0.0115(2) 0.11547(15) 0.0316(5) Uani d . . . 1.0 . .
H H22A -1.1826 -0.0427 0.0794 0.038 Uiso calc U . R 1.0 . .
H H22B -1.1672 -0.0137 0.1745 0.038 Uiso calc U . R 1.0 . .
C C23 -1.33376(19) 0.0072(2) 0.09265(15) 0.0318(6) Uani d . . . 1.0 . .
H H23A -1.3715 0.042 0.0366 0.038 Uiso calc U . R 1.0 . .
H H23B -1.355 0.0514 0.1342 0.038 Uiso calc U . R 1.0 . .
C C24 -1.3782(2) -0.1122(2) 0.09071(15) 0.0340(6) Uani d . . . 1.0 . .
H H24A -1.3645 -0.1531 0.0444 0.041 Uiso calc U . R 1.0 . .
H H24B -1.3321 -0.1496 0.1441 0.041 Uiso calc U . R 1.0 . .
C C25 -1.5048(2) -0.1230(2) 0.07899(15) 0.0358(6) Uani d . . . 1.0 . .
H H25 -1.5181 -0.0801 0.1253 0.043 Uiso calc U . R 1.0 . .
C C26 -1.5840(2) -0.0750(2) -0.00430(16) 0.0459(7) Uani d . . . 1.0 . .
H H26A -1.5669 0.0047 -0.0071 0.069 Uiso calc U . R 1.0 . .
H H26B -1.6644 -0.0839 -0.0086 0.069 Uiso calc U . R 1.0 . .
H H26C -1.5717 -0.1148 -0.0508 0.069 Uiso calc U . R 1.0 . .
C C27 -1.5349(2) -0.2450(2) 0.08709(18) 0.0485(7) Uani d . . . 1.0 . .
H H27A -1.5195 -0.2896 0.0439 0.073 Uiso calc U . R 1.0 . .
H H27B -1.6168 -0.2508 0.0796 0.073 Uiso calc U . R 1.0 . .
H H27C -1.488 -0.2729 0.143 0.073 Uiso calc U . R 1.0 . .
C C28 -0.1639(2) 0.4810(3) 0.37094(15) 0.0401(6) Uani d . . . 1.0 . .
C C29 -0.0716(2) 0.5695(2) 0.39104(16) 0.0384(6) Uani d . . . 1.0 . .
H H29A -0.0761 0.6155 0.4383 0.046 Uiso calc U . R 1.0 . .
H H29B -0.0884 0.6193 0.3415 0.046 Uiso calc U . R 1.0 . .
C C30 0.0510(2) 0.5264(2) 0.41451(15) 0.0406(6) Uani d . . . 1.0 . .
H H30A 0.0589 0.4865 0.3658 0.049 Uiso calc U . R 1.0 . .
H H30B 0.0674 0.4725 0.4616 0.049 Uiso calc U . R 1.0 . .
C C31 0.1376(2) 0.6217(2) 0.44038(15) 0.0409(6) Uani d . . . 1.0 . .
H H31A 0.1168 0.678 0.3946 0.049 Uiso calc U . R 1.0 . .
H H31B 0.132 0.6584 0.4911 0.049 Uiso calc U . R 1.0 . .
C C32 0.2614(2) 0.5855(2) 0.45926(16) 0.0415(7) Uani d . . . 1.0 . .
H H32A 0.2822 0.5272 0.5035 0.05 Uiso calc U . R 1.0 . .
H H32B 0.2688 0.5526 0.4079 0.05 Uiso calc U . R 1.0 . .
C C33 0.3433(2) 0.6825(2) 0.48820(17) 0.0428(7) Uani d . . . 1.0 . .
H H33A 0.3252 0.7402 0.4435 0.051 Uiso calc U . R 1.0 . .
H H33B 0.336 0.7167 0.5392 0.051 Uiso calc U . R 1.0 . .
C C34 0.5425(2) 0.7182(2) 0.51987(15) 0.0352(6) Uani d . . . 1.0 . .
C C35 0.6558(5) 0.6618(6) 0.5430(5) 0.0343(16) Uani d . P D 0.834(3) A 1
C C36 0.6675(5) 0.5466(5) 0.5450(4) 0.0369(12) Uani d . P D 0.834(3) A 1
H H36 0.6009 0.5007 0.5316 0.044 Uiso calc U P R 0.834(3) A 1
C C37 0.7748(3) 0.4977(3) 0.5661(2) 0.0380(9) Uani d . P D 0.834(3) A 1
H H37 0.7815 0.4185 0.5672 0.046 Uiso calc U P R 0.834(3) A 1
C C38 0.8731(4) 0.5639(4) 0.58585(19) 0.0327(8) Uani d . P D 0.834(3) A 1
C C39 0.8643(3) 0.6797(5) 0.5823(2) 0.0344(8) Uani d . P D 0.834(3) A 1
H H39 0.9311 0.7253 0.595 0.041 Uiso calc U P R 0.834(3) A 1
C C40 0.7552(4) 0.7274(5) 0.5597(3) 0.0369(12) Uani d . P D 0.834(3) A 1
H H40 0.7478 0.8065 0.5554 0.044 Uiso calc U P R 0.834(3) A 1
N N1 0.9781(3) 0.5017(2) 0.60727(15) 0.0358(7) Uani d . P . 0.834(3) A 1
N N2 1.0679(3) 0.5611(4) 0.62698(17) 0.0337(7) Uani d . P . 0.834(3) A 1
C C41 1.1690(8) 0.4967(7) 0.6440(14) 0.036(4) Uani d . P D 0.834(3) A 1
C C42 1.1727(5) 0.3799(4) 0.6391(3) 0.0383(10) Uani d . P D 0.834(3) A 1
H H42 1.1033 0.3379 0.6247 0.046 Uiso calc U P R 0.834(3) A 1
C C43 1.2748(3) 0.3257(3) 0.65486(19) 0.0399(8) Uani d . P D 0.834(3) A 1
H H43 1.276 0.2465 0.6505 0.048 Uiso calc U P R 0.834(3) A 1
C C44 1.3772(4) 0.3856(3) 0.6772(2) 0.0333(10) Uani d . P D 0.834(3) A 1
C C45 1.3779(4) 0.5007(4) 0.6840(2) 0.0348(10) Uani d . P D 0.834(3) A 1
H H45 1.4479 0.5417 0.6992 0.042 Uiso calc U P R 0.834(3) A 1
C C46 1.2726(3) 0.5552(4) 0.6678(2) 0.0354(10) Uani d . P D 0.834(3) A 1
H H46 1.2718 0.6343 0.6733 0.042 Uiso calc U P R 0.834(3) A 1
O O5 1.47312(16) 0.32108(18) 0.69181(12) 0.0408(6) Uani d . P . 0.834(3) A 1
C C47 1.5841(2) 0.3685(2) 0.71472(16) 0.0391(6) Uani d . P . 0.834(3) A 1
H H47A 1.5994 0.4175 0.7645 0.047 Uiso calc U P R 0.834(3) A 1
H H47B 1.5901 0.414 0.6678 0.047 Uiso calc U P R 0.834(3) A 1
C C48 1.6686(2) 0.2753(3) 0.73453(19) 0.0361(8) Uani d . P . 0.834(3) A 1
H H48A 1.649 0.2265 0.6843 0.043 Uiso calc U P R 0.834(3) A 1
H H48B 1.6585 0.2303 0.7803 0.043 Uiso calc U P R 0.834(3) A 1
C C49 1.7955(3) 0.3065(4) 0.7609(2) 0.0379(9) Uani d . P . 0.834(3) A 1
H H49A 1.8164 0.3582 0.8095 0.046 Uiso calc U P R 0.834(3) A 1
H H49B 1.8092 0.3455 0.7139 0.046 Uiso calc U P R 0.834(3) A 1
C C50 1.8710(2) 0.2023(3) 0.78477(19) 0.0346(8) Uani d . P . 0.834(3) A 1
H H50A 1.8587 0.1666 0.8335 0.041 Uiso calc U P R 0.834(3) A 1
H H50B 1.8442 0.149 0.7371 0.041 Uiso calc U P R 0.834(3) A 1
C C51 1.9996(3) 0.2199(3) 0.8071(2) 0.0346(8) Uani d . P . 0.834(3) A 1
H H51A 2.0289 0.2689 0.8572 0.041 Uiso calc U P R 0.834(3) A 1
H H51B 2.0132 0.2583 0.7598 0.041 Uiso calc U P R 0.834(3) A 1
C C52 2.0659(3) 0.1103(3) 0.82525(18) 0.0356(8) Uani d . P . 0.834(3) A 1
H H52A 2.049 0.0707 0.8707 0.043 Uiso calc U P R 0.834(3) A 1
H H52B 2.0379 0.0627 0.7742 0.043 Uiso calc U P R 0.834(3) A 1
C C53 2.1953(3) 0.1235(4) 0.8511(2) 0.0447(9) Uani d . P . 0.834(3) A 1
H H53A 2.2131 0.1643 0.8072 0.067 Uiso calc U P R 0.834(3) A 1
H H53B 2.2316 0.0495 0.8588 0.067 Uiso calc U P R 0.834(3) A 1
H H53C 2.225 0.1654 0.9041 0.067 Uiso calc U P R 0.834(3) A 1
C C35B 0.668(2) 0.681(2) 0.538(3) 0.018(8) Uiso d . P D 0.166(3) A 2
C C36B 0.7480(17) 0.7641(17) 0.5560(16) 0.023(6) Uiso d . P D 0.166(3) A 2
H H36B 0.727 0.8406 0.5553 0.028 Uiso calc U P R 0.166(3) A 2
C C37B 0.8623(15) 0.7318(17) 0.5758(12) 0.032(6) Uiso d . P D 0.166(3) A 2
H H37B 0.9202 0.7863 0.5811 0.039 Uiso calc U P R 0.166(3) A 2
C C38B 0.8909(17) 0.620(2) 0.5877(12) 0.029(6) Uiso d . P D 0.166(3) A 2
C C39B 0.8123(19) 0.5381(17) 0.5766(12) 0.022(5) Uiso d . P D 0.166(3) A 2
H H39B 0.8355 0.4618 0.5832 0.026 Uiso calc U P R 0.166(3) A 2
C C40B 0.693(2) 0.567(2) 0.555(2) 0.046(12) Uiso d . P D 0.166(3) A 2
H H40B 0.636 0.5132 0.5524 0.056 Uiso calc U P R 0.166(3) A 2
N N1B 1.0155(15) 0.6075(15) 0.6114(9) 0.045(4) Uiso d . P . 0.166(3) A 2
N N2B 1.0467(19) 0.5094(17) 0.6214(11) 0.033(5) Uiso d . P . 0.166(3) A 2
C C41B 1.2492(17) 0.5925(16) 0.6611(13) 0.029(6) Uiso d . P D 0.166(3) A 2
H H41B 1.2193 0.6665 0.654 0.035 Uiso calc U P R 0.166(3) A 2
C C42B 1.3674(15) 0.5718(19) 0.6831(11) 0.042(5) Uiso d . P D 0.166(3) A 2
H H42B 1.4205 0.6324 0.6968 0.05 Uiso calc U P R 0.166(3) A 2
C C43B 1.407(2) 0.464(3) 0.6847(17) 0.046(8) Uiso d . P D 0.166(3) A 2
C C44B 1.333(2) 0.373(3) 0.666(2) 0.051(11) Uiso d . P D 0.166(3) A 2
H H44B 1.3628 0.2998 0.6674 0.061 Uiso calc U P R 0.166(3) A 2
C C45B 1.215(2) 0.391(2) 0.6460(19) 0.051(10) Uiso d . P D 0.166(3) A 2
H H45B 1.1619 0.3304 0.6299 0.061 Uiso calc U P R 0.166(3) A 2
C C46B 1.178(4) 0.500(3) 0.650(7) 0.022(15) Uiso d . P D 0.166(3) A 2
O O5B 1.5250(9) 0.4626(8) 0.7061(6) 0.037(3) Uiso d . P . 0.166(3) A 2
C C47B 1.5841(2) 0.3685(2) 0.71472(16) 0.0391(6) Uani d . P . 0.166(3) A 2
H H47C 1.5612 0.3332 0.6584 0.047 Uiso calc U P R 0.166(3) A 2
H H47D 1.5581 0.3179 0.7506 0.047 Uiso calc U P R 0.166(3) A 2
C C48B 1.7081(12) 0.3708(13) 0.7490(9) 0.035(4) Uiso d . P . 0.166(3) A 2
H H48C 1.7314 0.4094 0.8041 0.042 Uiso calc U P R 0.166(3) A 2
H H48D 1.7346 0.4177 0.7114 0.042 Uiso calc U P R 0.166(3) A 2
C C49B 1.774(2) 0.2611(18) 0.7623(15) 0.044(7) Uiso d . P . 0.166(3) A 2
H H49C 1.7448 0.2169 0.7096 0.052 Uiso calc U P R 0.166(3) A 2
H H49D 1.758 0.2179 0.8068 0.052 Uiso calc U P R 0.166(3) A 2
C C50B 1.9031(12) 0.2764(14) 0.7873(9) 0.029(4) Uiso d . P . 0.166(3) A 2
H H50C 1.9306 0.3245 0.8381 0.035 Uiso calc U P R 0.166(3) A 2
H H50D 1.9183 0.3168 0.7414 0.035 Uiso calc U P R 0.166(3) A 2
C C51B 1.9739(16) 0.1686(17) 0.8057(11) 0.033(5) Uiso d . P . 0.166(3) A 2
H H51C 1.9481 0.1208 0.7548 0.039 Uiso calc U P R 0.166(3) A 2
H H51D 1.9587 0.1274 0.8513 0.039 Uiso calc U P R 0.166(3) A 2
C C52B 2.1049(13) 0.1887(13) 0.8322(9) 0.031(4) Uiso d . P . 0.166(3) A 2
H H52C 2.1207 0.2311 0.7874 0.037 Uiso calc U P R 0.166(3) A 2
H H52D 2.1319 0.2342 0.8843 0.037 Uiso calc U P R 0.166(3) A 2
C C53B 2.171(2) 0.0776(19) 0.8475(16) 0.051(7) Uiso d . P . 0.166(3) A 2
H H53D 2.1558 0.0359 0.8921 0.076 Uiso calc U P R 0.166(3) A 2
H H53E 2.2538 0.0926 0.8646 0.076 Uiso calc U P R 0.166(3) A 2
H H53F 2.1456 0.0333 0.7955 0.076 Uiso calc U P R 0.166(3) A 2

loop_
_atom_site_aniso_label
_atom_site_aniso_U_11
_atom_site_aniso_U_22
_atom_site_aniso_U_33
_atom_site_aniso_U_12
_atom_site_aniso_U_13
_atom_site_aniso_U_23
O1 0.0271(10) 0.0423(10) 0.0408(10) -0.0030(8) 0.0078(7) -0.0022(8)
O2 0.0378(11) 0.0445(13) 0.0702(13) 0.0031(9) 0.0112(9) 0.0001(10)
O3 0.0279(10) 0.0466(12) 0.0475(10) 0.0012(9) 0.0110(8) -0.0006(9)
O4 0.0412(11) 0.0411(12) 0.0595(12) 0.0045(9) 0.0137(9) -0.0080(10)
C1 0.0330(14) 0.0319(14) 0.0340(13) -0.0017(11) 0.0146(11) -0.0021(11)
C2 0.0326(14) 0.0389(15) 0.0309(12) -0.0045(12) 0.0113(11) -0.0048(11)
C3 0.0306(15) 0.0358(15) 0.0389(13) -0.0063(11) 0.0122(11) -0.0012(11)
C4 0.0321(14) 0.0417(15) 0.0441(14) -0.0023(12) 0.0174(11) -0.0076(12)
C5 0.0339(14) 0.0377(15) 0.0368(13) -0.0022(11) 0.0167(11) -0.0042(11)
C6 0.0321(15) 0.0433(16) 0.0642(18) -0.0019(12) 0.0239(13) -0.0125(14)
C7 0.0368(15) 0.0382(15) 0.0665(18) -0.0044(12) 0.0250(13) -0.0164(14)
C8 0.0325(13) 0.0290(13) 0.0381(13) -0.0025(11) 0.0170(11) -0.0041(11)
C9 0.0315(13) 0.0270(12) 0.0292(12) -0.0012(11) 0.0122(10) -0.0001(10)
C10 0.0307(13) 0.0277(13) 0.0317(12) -0.0026(10) 0.0133(10) -0.0018(10)
C11 0.0312(13) 0.0296(13) 0.0412(13) -0.0029(11) 0.0143(10) -0.0082(11)
C12 0.0305(13) 0.0319(14) 0.0410(13) -0.0027(11) 0.0172(11) -0.0070(11)
C13 0.0293(13) 0.0253(12) 0.0294(12) -0.0013(10) 0.0126(10) 0.0002(10)
C14 0.0330(14) 0.0261(13) 0.0348(12) 0.0000(11) 0.0144(10) -0.0027(11)
C15 0.0392(15) 0.0347(14) 0.0530(16) -0.0061(12) 0.0208(12) -0.0150(13)
C16 0.0368(14) 0.0294(13) 0.0447(14) -0.0028(11) 0.0168(11) -0.0082(11)
C17 0.0307(13) 0.0237(12) 0.0299(12) 0.0005(10) 0.0100(10) 0.0013(10)
C18 0.0386(14) 0.0354(14) 0.0406(14) -0.0055(12) 0.0113(11) 0.0062(12)
C19 0.0377(15) 0.0331(14) 0.0364(13) -0.0088(12) 0.0129(11) -0.0014(11)
C20 0.0313(13) 0.0260(12) 0.0325(12) -0.0024(11) 0.0106(10) 0.0018(10)
C21 0.0306(14) 0.0298(13) 0.0525(16) -0.0044(11) 0.0190(12) -0.0045(12)
C22 0.0332(14) 0.0266(13) 0.0343(12) -0.0004(10) 0.0113(10) 0.0026(10)
C23 0.0328(14) 0.0279(13) 0.0353(13) -0.0031(11) 0.0129(11) -0.0011(11)
C24 0.0370(14) 0.0282(13) 0.0362(13) -0.0031(11) 0.0125(11) 0.0007(11)
C25 0.0374(14) 0.0359(14) 0.0353(13) -0.0085(12) 0.0143(11) -0.0035(11)
C26 0.0385(15) 0.0484(17) 0.0475(15) -0.0085(13) 0.0111(12) 0.0013(13)
C27 0.0500(17) 0.0427(16) 0.0531(16) -0.0172(13) 0.0186(13) -0.0001(13)
C28 0.0332(16) 0.0510(19) 0.0359(14) 0.0004(14) 0.0121(11) -0.0041(13)
C29 0.0311(14) 0.0518(17) 0.0315(13) -0.0035(12) 0.0103(11) -0.0025(12)
C30 0.0313(14) 0.0570(18) 0.0319(13) 0.0013(13) 0.0092(11) -0.0022(13)
C31 0.0304(14) 0.0600(17) 0.0315(13) -0.0011(13) 0.0099(11) -0.0017(13)
C32 0.0345(15) 0.0581(19) 0.0307(14) -0.0015(13) 0.0101(11) -0.0045(12)
C33 0.0277(14) 0.0583(19) 0.0408(15) 0.0021(13) 0.0100(11) -0.0010(14)
C34 0.0302(14) 0.0437(17) 0.0292(13) 0.0011(13) 0.0074(11) -0.0049(12)
C35 0.034(3) 0.042(3) 0.028(3) -0.004(2) 0.012(2) -0.001(2)
C36 0.033(2) 0.043(2) 0.032(2) -0.001(2) 0.009(2) 0.003(2)
C37 0.036(2) 0.031(2) 0.044(2) -0.0027(19) 0.0097(17) 0.0024(17)
C38 0.031(2) 0.036(3) 0.0297(17) 0.000(2) 0.0096(15) 0.0003(17)
C39 0.035(2) 0.033(3) 0.035(2) -0.003(2) 0.0109(14) -0.0048(19)
C40 0.037(3) 0.033(3) 0.038(2) 0.004(2) 0.0102(15) -0.008(2)
N1 0.0314(19) 0.0383(17) 0.0351(14) 0.0023(15) 0.0088(12) 0.0034(12)
N2 0.030(2) 0.040(2) 0.0296(15) -0.0004(18) 0.0089(12) 0.0007(15)
C41 0.032(4) 0.043(5) 0.030(6) 0.0057(18) 0.007(3) 0.0026(18)
C42 0.035(3) 0.040(2) 0.037(2) 0.003(2) 0.0097(19) 0.0036(15)
C43 0.039(2) 0.0355(18) 0.0421(18) 0.0058(18) 0.0102(16) 0.0033(16)
C44 0.030(3) 0.038(3) 0.0299(19) 0.008(2) 0.0083(19) 0.0052(16)
C45 0.033(2) 0.039(3) 0.0315(19) 0.000(2) 0.0098(16) 0.0021(18)
C46 0.043(3) 0.032(2) 0.0305(19) 0.007(2) 0.0117(16) 0.0014(17)
O5 0.0310(13) 0.0352(12) 0.0523(13) 0.0051(10) 0.0101(10) 0.0018(10)
C47 0.0345(15) 0.0439(16) 0.0388(14) 0.0034(13) 0.0129(11) 0.0009(12)
C48 0.0329(18) 0.0366(18) 0.0393(16) 0.0051(15) 0.0132(13) 0.0018(14)
C49 0.036(2) 0.038(2) 0.041(2) 0.0020(19) 0.0153(15) 0.0008(17)
C50 0.0358(18) 0.0318(19) 0.0376(17) -0.0002(15) 0.0148(14) 0.0015(13)
C51 0.036(2) 0.031(2) 0.0363(18) -0.0020(17) 0.0126(14) -0.0040(15)
C52 0.0335(18) 0.0369(19) 0.0347(16) 0.0008(15) 0.0101(13) -0.0004(14)
C53 0.036(2) 0.047(3) 0.049(2) 0.003(2) 0.0119(16) -0.003(2)
C47B 0.0345(15) 0.0439(16) 0.0388(14) 0.0034(13) 0.0129(11) 0.0009(12)

loop_
_atom_type_symbol
_atom_type_description
_atom_type_scat_dispersion_real
_atom_type_scat_dispersion_imag
_atom_type_scat_source
C C 0.0181 0.0091 'International Tables Vol C Tables 4.2.6.8 and 6.1.1.4'
H H 0.0000 0.0000 'International Tables Vol C Tables 4.2.6.8 and 6.1.1.4'
N N 0.0311 0.0180 'International Tables Vol C Tables 4.2.6.8 and 6.1.1.4'
O O 0.0492 0.0322 'International Tables Vol C Tables 4.2.6.8 and 6.1.1.4'

loop_
_geom_angle_atom_site_label_1
_geom_angle_atom_site_label_2
_geom_angle_atom_site_label_3
_geom_angle
C28 O1 C3 118.1(2)
C34 O3 C33 116.6(2)
C2 C1 C10 114.24(19)
C2 C1 H1A 108.7
C10 C1 H1A 108.7
C2 C1 H1B 108.7
C10 C1 H1B 108.7
H1A C1 H1B 107.6
C3 C2 C1 110.2(2)
C3 C2 H2A 109.6
C1 C2 H2A 109.6
C3 C2 H2B 109.6
C1 C2 H2B 109.6
H2A C2 H2B 108.1
O1 C3 C2 106.29(19)
O1 C3 C4 110.12(19)
C2 C3 C4 110.3(2)
O1 C3 H3 110.0
C2 C3 H3 110.0
C4 C3 H3 110.0
C5 C4 C3 111.65(19)
C5 C4 H4A 109.3
C3 C4 H4A 109.3
C5 C4 H4B 109.3
C3 C4 H4B 109.3
H4A C4 H4B 108.0
C6 C5 C4 120.6(2)
C6 C5 C10 122.2(2)
C4 C5 C10 117.1(2)
C5 C6 C7 125.6(2)
C5 C6 H6 117.2
C7 C6 H6 117.2
C6 C7 C8 113.6(2)
C6 C7 H7A 108.9
C8 C7 H7A 108.9
C6 C7 H7B 108.9
C8 C7 H7B 108.9
H7A C7 H7B 107.7
C14 C8 C7 110.8(2)
C14 C8 C9 109.21(18)
C7 C8 C9 110.26(19)
C14 C8 H8 108.9
C7 C8 H8 108.9
C9 C8 H8 108.9
C11 C9 C8 111.86(18)
C11 C9 C10 113.52(19)
C8 C9 C10 112.28(17)
C11 C9 H9 106.2
C8 C9 H9 106.2
C10 C9 H9 106.2
C5 C10 C19 108.03(18)
C5 C10 C1 109.35(18)
C19 C10 C1 109.89(19)
C5 C10 C9 109.68(19)
C19 C10 C9 111.61(18)
C1 C10 C9 108.26(17)
C9 C11 C12 113.9(2)
C9 C11 H11A 108.8
C12 C11 H11A 108.8
C9 C11 H11B 108.8
C12 C11 H11B 108.8
H11A C11 H11B 107.7
C13 C12 C11 111.76(18)
C13 C12 H12A 109.3
C11 C12 H12A 109.3
C13 C12 H12B 109.3
C11 C12 H12B 109.3
H12A C12 H12B 107.9
C12 C13 C18 111.14(19)
C12 C13 C14 106.53(18)
C18 C13 C14 112.13(19)
C12 C13 C17 116.58(18)
C18 C13 C17 110.20(18)
C14 C13 C17 99.70(17)
C8 C14 C15 118.60(19)
C8 C14 C13 115.85(19)
C15 C14 C13 104.09(18)
C8 C14 H14 105.7
C15 C14 H14 105.7
C13 C14 H14 105.7
C14 C15 C16 103.52(19)
C14 C15 H15A 111.1
C16 C15 H15A 111.1
C14 C15 H15B 111.1
C16 C15 H15B 111.1
H15A C15 H15B 109.0
C15 C16 C17 106.99(18)
C15 C16 H16A 110.3
C17 C16 H16A 110.3
C15 C16 H16B 110.3
C17 C16 H16B 110.3
H16A C16 H16B 108.6
C20 C17 C13 120.35(19)
C20 C17 C16 111.83(18)
C13 C17 C16 103.01(17)
C20 C17 H17 107.0
C13 C17 H17 107.0
C16 C17 H17 107.0
C13 C18 H18A 109.5
C13 C18 H18B 109.5
H18A C18 H18B 109.5
C13 C18 H18C 109.5
H18A C18 H18C 109.5
H18B C18 H18C 109.5
C10 C19 H19A 109.5
C10 C19 H19B 109.5
H19A C19 H19B 109.5
C10 C19 H19C 109.5
H19A C19 H19C 109.5
H19B C19 H19C 109.5
C21 C20 C17 113.08(18)
C21 C20 C22 111.01(19)
C17 C20 C22 109.05(18)
C21 C20 H20 107.8
C17 C20 H20 107.8
C22 C20 H20 107.8
C20 C21 H21A 109.5
C20 C21 H21B 109.5
H21A C21 H21B 109.5
C20 C21 H21C 109.5
H21A C21 H21C 109.5
H21B C21 H21C 109.5
C23 C22 C20 115.82(19)
C23 C22 H22A 108.3
C20 C22 H22A 108.3
C23 C22 H22B 108.3
C20 C22 H22B 108.3
H22A C22 H22B 107.4
C22 C23 C24 112.3(2)
C22 C23 H23A 109.1
C24 C23 H23A 109.1
C22 C23 H23B 109.1
C24 C23 H23B 109.1
H23A C23 H23B 107.9
C25 C24 C23 115.5(2)
C25 C24 H24A 108.4
C23 C24 H24A 108.4
C25 C24 H24B 108.4
C23 C24 H24B 108.4
H24A C24 H24B 107.5
C24 C25 C26 112.8(2)
C24 C25 C27 110.2(2)
C26 C25 C27 110.3(2)
C24 C25 H25 107.8
C26 C25 H25 107.8
C27 C25 H25 107.8
C25 C26 H26A 109.5
C25 C26 H26B 109.5
H26A C26 H26B 109.5
C25 C26 H26C 109.5
H26A C26 H26C 109.5
H26B C26 H26C 109.5
C25 C27 H27A 109.5
C25 C27 H27B 109.5
H27A C27 H27B 109.5
C25 C27 H27C 109.5
H27A C27 H27C 109.5
H27B C27 H27C 109.5
O2 C28 O1 124.4(3)
O2 C28 C29 126.4(2)
O1 C28 C29 109.1(2)
C28 C29 C30 115.5(2)
C28 C29 H29A 108.4
C30 C29 H29A 108.4
C28 C29 H29B 108.4
C30 C29 H29B 108.4
H29A C29 H29B 107.5
C29 C30 C31 111.2(2)
C29 C30 H30A 109.4
C31 C30 H30A 109.4
C29 C30 H30B 109.4
C31 C30 H30B 109.4
H30A C30 H30B 108.0
C32 C31 C30 114.0(2)
C32 C31 H31A 108.7
C30 C31 H31A 108.7
C32 C31 H31B 108.7
C30 C31 H31B 108.7
H31A C31 H31B 107.6
C33 C32 C31 111.4(2)
C33 C32 H32A 109.3
C31 C32 H32A 109.3
C33 C32 H32B 109.3
C31 C32 H32B 109.3
H32A C32 H32B 108.0
O3 C33 C32 108.1(2)
O3 C33 H33A 110.1
C32 C33 H33A 110.1
O3 C33 H33B 110.1
C32 C33 H33B 110.1
H33A C33 H33B 108.4
O4 C34 O3 123.5(2)
O4 C34 C35 127.0(4)
O3 C34 C35 109.5(4)
O4 C34 C35B 116.5(10)
O3 C34 C35B 119.9(10)
C36 C35 C40 118.3(5)
C36 C35 C34 122.7(5)
C40 C35 C34 118.9(5)
C37 C36 C35 120.7(6)
C37 C36 H36 119.6
C35 C36 H36 119.6
C36 C37 C38 120.3(4)
C36 C37 H37 119.8
C38 C37 H37 119.8
C39 C38 C37 120.5(3)
C39 C38 N1 125.4(4)
C37 C38 N1 114.1(3)
C38 C39 C40 118.3(4)
C38 C39 H39 120.9
C40 C39 H39 120.9
C39 C40 C35 121.8(5)
C39 C40 H40 119.1
C35 C40 H40 119.1
N2 N1 C38 114.5(4)
N1 N2 C41 112.6(5)
C46 C41 C42 118.1(8)
C46 C41 N2 116.7(6)
C42 C41 N2 125.2(7)
C43 C42 C41 120.6(6)
C43 C42 H42 119.7
C41 C42 H42 119.7
C42 C43 C44 120.4(4)
C42 C43 H43 119.8
C44 C43 H43 119.8
O5 C44 C45 124.7(5)
O5 C44 C43 114.4(3)
C45 C44 C43 121.0(4)
C44 C45 C46 118.1(4)
C44 C45 H45 121.0
C46 C45 H45 121.0
C41 C46 C45 121.8(5)
C41 C46 H46 119.1
C45 C46 H46 119.1
C44 O5 C47 121.8(3)
O5 C47 C48 107.7(2)
O5 C47 H47A 110.2
C48 C47 H47A 110.2
O5 C47 H47B 110.2
C48 C47 H47B 110.2
H47A C47 H47B 108.5
C47 C48 C49 117.2(3)
C47 C48 H48A 108.0
C49 C48 H48A 108.0
C47 C48 H48B 108.0
C49 C48 H48B 108.0
H48A C48 H48B 107.2
C48 C49 C50 110.7(4)
C48 C49 H49A 109.5
C50 C49 H49A 109.5
C48 C49 H49B 109.5
C50 C49 H49B 109.5
H49A C49 H49B 108.1
C51 C50 C49 116.5(3)
C51 C50 H50A 108.2
C49 C50 H50A 108.2
C51 C50 H50B 108.2
C49 C50 H50B 108.2
H50A C50 H50B 107.3
C50 C51 C52 112.1(3)
C50 C51 H51A 109.2
C52 C51 H51A 109.2
C50 C51 H51B 109.2
C52 C51 H51B 109.2
H51A C51 H51B 107.9
C53 C52 C51 114.3(3)
C53 C52 H52A 108.7
C51 C52 H52A 108.7
C53 C52 H52B 108.7
C51 C52 H52B 108.7
H52A C52 H52B 107.6
C52 C53 H53A 109.5
C52 C53 H53B 109.5
H53A C53 H53B 109.5
C52 C53 H53C 109.5
H53A C53 H53C 109.5
H53B C53 H53C 109.5
C36B C35B C40B 124.(2)
C36B C35B C34 116.(2)
C40B C35B C34 117.(2)
C35B C36B C37B 117.0(19)
C35B C36B H36B 121.5
C37B C36B H36B 121.5
C38B C37B C36B 119.4(17)
C38B C37B H37B 120.3
C36B C37B H37B 120.3
C39B C38B C37B 123.1(17)
C39B C38B N1B 128.(2)
C37B C38B N1B 109.2(18)
C38B C39B C40B 119.5(18)
C38B C39B H39B 120.3
C40B C39B H39B 120.3
C35B C40B C39B 115.(2)
C35B C40B H40B 122.5
C39B C40B H40B 122.5
N2B N1B C38B 112.7(18)
N1B N2B C46B 111.(2)
C46B C41B C42B 117.(2)
C46B C41B H41B 121.5
C42B C41B H41B 121.5
C43B C42B C41B 120.1(18)
C43B C42B H42B 120.0
C41B C42B H42B 120.0
C44B C43B C42B 122.(2)
C44B C43B O5B 128.(2)
C42B C43B O5B 111.(2)
C43B C44B C45B 120.(2)
C43B C44B H44B 120.2
C45B C44B H44B 120.2
C46B C45B C44B 118.(2)
C46B C45B H45B 121.1
C44B C45B H45B 121.1
C41B C46B C45B 123.(3)
C41B C46B N2B 123.(3)
C45B C46B N2B 113.(2)
C49B C48B H48C 107.6
C49B C48B H48D 107.6
H48C C48B H48D 107.0
C48B C49B C50B 113.3(17)
C48B C49B H49C 108.9
C50B C49B H49C 108.9
C48B C49B H49D 108.9
C50B C49B H49D 108.9
H49C C49B H49D 107.7
C49B C50B C51B 115.4(16)
C49B C50B H50C 108.4
C51B C50B H50C 108.4
C49B C50B H50D 108.4
C51B C50B H50D 108.4
H50C C50B H50D 107.5
C50B C51B C52B 113.4(16)
C50B C51B H51C 108.9
C52B C51B H51C 108.9
C50B C51B H51D 108.9
C52B C51B H51D 108.9
H51C C51B H51D 107.7
C53B C52B C51B 111.0(16)
C53B C52B H52C 109.4
C51B C52B H52C 109.4
C53B C52B H52D 109.4
C51B C52B H52D 109.4
H52C C52B H52D 108.0
C52B C53B H53D 109.5
C52B C53B H53E 109.5
H53D C53B H53E 109.5
C52B C53B H53F 109.5
H53D C53B H53F 109.5
H53E C53B H53F 109.5

loop_
_geom_bond_atom_site_label_1
_geom_bond_atom_site_label_2
_geom_bond_distance
O1 C28 1.349(3)
O1 C3 1.461(3)
O2 C28 1.204(3)
O3 C34 1.344(3)
O3 C33 1.446(3)
O4 C34 1.203(3)
C1 C2 1.528(3)
C1 C10 1.543(3)
C1 H1A 0.99
C1 H1B 0.99
C2 C3 1.500(3)
C2 H2A 0.99
C2 H2B 0.99
C3 C4 1.518(3)
C3 H3 1.0
C4 C5 1.516(3)
C4 H4A 0.99
C4 H4B 0.99
C5 C6 1.326(4)
C5 C10 1.523(3)
C6 C7 1.500(4)
C6 H6 0.95
C7 C8 1.526(3)
C7 H7A 0.99
C7 H7B 0.99
C8 C14 1.521(3)
C8 C9 1.537(3)
C8 H8 1.0
C9 C11 1.532(3)
C9 C10 1.555(3)
C9 H9 1.0
C10 C19 1.535(3)
C11 C12 1.533(3)
C11 H11A 0.99
C11 H11B 0.99
C12 C13 1.527(3)
C12 H12A 0.99
C12 H12B 0.99
C13 C18 1.532(3)
C13 C14 1.545(3)
C13 C17 1.549(3)
C14 C15 1.530(3)
C14 H14 1.0
C15 C16 1.546(3)
C15 H15A 0.99
C15 H15B 0.99
C16 C17 1.554(3)
C16 H16A 0.99
C16 H16B 0.99
C17 C20 1.539(3)
C17 H17 1.0
C18 H18A 0.98
C18 H18B 0.98
C18 H18C 0.98
C19 H19A 0.98
C19 H19B 0.98
C19 H19C 0.98
C20 C21 1.527(3)
C20 C22 1.539(3)
C20 H20 1.0
C21 H21A 0.98
C21 H21B 0.98
C21 H21C 0.98
C22 C23 1.517(3)
C22 H22A 0.99
C22 H22B 0.99
C23 C24 1.526(3)
C23 H23A 0.99
C23 H23B 0.99
C24 C25 1.518(3)
C24 H24A 0.99
C24 H24B 0.99
C25 C26 1.519(3)
C25 C27 1.523(3)
C25 H25 1.0
C26 H26A 0.98
C26 H26B 0.98
C26 H26C 0.98
C27 H27A 0.98
C27 H27B 0.98
C27 H27C 0.98
C28 C29 1.507(4)
C29 C30 1.519(3)
C29 H29A 0.99
C29 H29B 0.99
C30 C31 1.520(4)
C30 H30A 0.99
C30 H30B 0.99
C31 C32 1.517(3)
C31 H31A 0.99
C31 H31B 0.99
C32 C33 1.504(4)
C32 H32A 0.99
C32 H32B 0.99
C33 H33A 0.99
C33 H33B 0.99
C34 C35 1.481(6)
C34 C35B 1.54(3)
C35 C36 1.383(8)
C35 C40 1.402(8)
C36 C37 1.379(6)
C36 H36 0.95
C37 C38 1.392(6)
C37 H37 0.95
C38 C39 1.388(6)
C38 N1 1.430(4)
C39 C40 1.392(6)
C39 H39 0.95
C40 H40 0.95
N1 N2 1.261(5)
N2 C41 1.411(10)
C41 C46 1.392(7)
C41 C42 1.400(7)
C42 C43 1.363(6)
C42 H42 0.95
C43 C44 1.388(7)
C43 H43 0.95
C44 O5 1.365(4)
C44 C45 1.380(6)
C45 C46 1.396(7)
C45 H45 0.95
C46 H46 0.95
O5 C47 1.410(3)
C47 C48 1.484(4)
C47 H47A 0.99
C47 H47B 0.99
C48 C49 1.523(5)
C48 H48A 0.99
C48 H48B 0.99
C49 C50 1.524(5)
C49 H49A 0.99
C49 H49B 0.99
C50 C51 1.518(4)
C50 H50A 0.99
C50 H50B 0.99
C51 C52 1.519(5)
C51 H51A 0.99
C51 H51B 0.99
C52 C53 1.515(5)
C52 H52A 0.99
C52 H52B 0.99
C53 H53A 0.98
C53 H53B 0.98
C53 H53C 0.98
C35B C36B 1.36(3)
C35B C40B 1.41(3)
C36B C37B 1.39(2)
C36B H36B 0.95
C37B C38B 1.38(2)
C37B H37B 0.95
C38B C39B 1.34(2)
C38B N1B 1.46(3)
C39B C40B 1.43(2)
C39B H39B 0.95
C40B H40B 0.95
N1B N2B 1.23(3)
N2B C46B 1.53(5)
C41B C46B 1.39(2)
C41B C42B 1.40(2)
C41B H41B 0.95
C42B C43B 1.38(2)
C42B H42B 0.95
C43B C44B 1.37(3)
C43B O5B 1.38(2)
C44B C45B 1.40(2)
C44B H44B 0.95
C45B C46B 1.39(3)
C45B H45B 0.95
C48B C49B 1.52(3)
C48B H48C 0.99
C48B H48D 0.99
C49B C50B 1.52(3)
C49B H49C 0.99
C49B H49D 0.99
C50B C51B 1.53(2)
C50B H50C 0.99
C50B H50D 0.99
C51B C52B 1.54(2)
C51B H51C 0.99
C51B H51D 0.99
C52B C53B 1.53(3)
C52B H52C 0.99
C52B H52D 0.99
C53B H53D 0.98
C53B H53E 0.98
C53B H53F 0.98

loop_
_geom_torsion_atom_site_label_1
_geom_torsion_atom_site_label_2
_geom_torsion_atom_site_label_3
_geom_torsion_atom_site_label_4
_geom_torsion
C10 C1 C2 C3 -57.5(3)
C28 O1 C3 C2 158.76(19)
C28 O1 C3 C4 -81.8(3)
C1 C2 C3 O1 179.06(17)
C1 C2 C3 C4 59.7(3)
O1 C3 C4 C5 -172.4(2)
C2 C3 C4 C5 -55.4(3)
C3 C4 C5 C6 -133.3(3)
C3 C4 C5 C10 49.2(3)
C4 C5 C6 C7 -177.3(2)
C10 C5 C6 C7 0.1(4)
C5 C6 C7 C8 9.0(4)
C6 C7 C8 C14 -158.6(2)
C6 C7 C8 C9 -37.6(3)
C14 C8 C9 C11 -49.8(3)
C7 C8 C9 C11 -171.7(2)
C14 C8 C9 C10 -178.76(19)
C7 C8 C9 C10 59.3(3)
C6 C5 C10 C19 -102.0(3)
C4 C5 C10 C19 75.5(2)
C6 C5 C10 C1 138.5(2)
C4 C5 C10 C1 -44.1(3)
C6 C5 C10 C9 19.9(3)
C4 C5 C10 C9 -162.65(19)
C2 C1 C10 C5 47.7(3)
C2 C1 C10 C19 -70.7(2)
C2 C1 C10 C9 167.15(19)
C11 C9 C10 C5 -177.43(19)
C8 C9 C10 C5 -49.3(2)
C11 C9 C10 C19 -57.7(2)
C8 C9 C10 C19 70.4(2)
C11 C9 C10 C1 63.3(2)
C8 C9 C10 C1 -168.57(19)
C8 C9 C11 C12 51.3(3)
C10 C9 C11 C12 179.66(18)
C9 C11 C12 C13 -55.2(3)
C11 C12 C13 C18 -67.0(3)
C11 C12 C13 C14 55.4(2)
C11 C12 C13 C17 165.57(19)
C7 C8 C14 C15 -57.0(3)
C9 C8 C14 C15 -178.6(2)
C7 C8 C14 C13 178.13(19)
C9 C8 C14 C13 56.5(3)
C12 C13 C14 C8 -58.9(2)
C18 C13 C14 C8 62.9(3)
C17 C13 C14 C8 179.45(18)
C12 C13 C14 C15 169.00(19)
C18 C13 C14 C15 -69.2(2)
C17 C13 C14 C15 47.4(2)
C8 C14 C15 C16 -164.1(2)
C13 C14 C15 C16 -33.6(2)
C14 C15 C16 C17 6.7(3)
C12 C13 C17 C20 78.7(3)
C18 C13 C17 C20 -49.1(3)
C14 C13 C17 C20 -167.16(18)
C12 C13 C17 C16 -155.98(19)
C18 C13 C17 C16 76.2(2)
C14 C13 C17 C16 -41.9(2)
C15 C16 C17 C20 152.9(2)
C15 C16 C17 C13 22.3(2)
C13 C17 C20 C21 -54.0(3)
C16 C17 C20 C21 -175.1(2)
C13 C17 C20 C22 -178.05(19)
C16 C17 C20 C22 60.9(2)
C21 C20 C22 C23 56.1(3)
C17 C20 C22 C23 -178.69(19)
C20 C22 C23 C24 171.5(2)
C22 C23 C24 C25 172.79(19)
C23 C24 C25 C26 62.0(3)
C23 C24 C25 C27 -174.3(2)
C3 O1 C28 O2 1.9(4)
C3 O1 C28 C29 -176.34(19)
O2 C28 C29 C30 11.4(4)
O1 C28 C29 C30 -170.39(19)
C28 C29 C30 C31 -175.4(2)
C29 C30 C31 C32 -176.25(19)
C30 C31 C32 C33 -177.4(2)
C34 O3 C33 C32 169.0(2)
C31 C32 C33 O3 178.63(19)
C33 O3 C34 O4 -2.4(3)
C33 O3 C34 C35 176.6(4)
C33 O3 C34 C35B -178.2(19)
O4 C34 C35 C36 -177.7(5)
O3 C34 C35 C36 3.4(8)
C35B C34 C35 C36 -153.(10)
O4 C34 C35 C40 -0.9(9)
O3 C34 C35 C40 -179.8(5)
C35B C34 C35 C40 23.(9)
C40 C35 C36 C37 2.6(10)
C34 C35 C36 C37 179.4(5)
C35 C36 C37 C38 0.0(8)
C36 C37 C38 C39 -1.7(5)
C36 C37 C38 N1 179.4(4)
C37 C38 C39 C40 0.8(5)
N1 C38 C39 C40 179.5(3)
C38 C39 C40 C35 1.8(7)
C36 C35 C40 C39 -3.5(10)
C34 C35 C40 C39 179.6(5)
C39 C38 N1 N2 2.7(4)
C37 C38 N1 N2 -178.6(3)
C38 N1 N2 C41 -177.3(10)
N1 N2 C41 C46 -178.8(12)
N1 N2 C41 C42 1.(2)
C46 C41 C42 C43 -2.(2)
N2 C41 C42 C43 178.4(13)
C41 C42 C43 C44 1.0(12)
C42 C43 C44 O5 179.5(3)
C42 C43 C44 C45 0.0(5)
O5 C44 C45 C46 -179.4(3)
C43 C44 C45 C46 0.1(5)
C42 C41 C46 C45 2.(2)
N2 C41 C46 C45 -178.2(10)
C44 C45 C46 C41 -1.2(13)
C45 C44 O5 C47 -0.8(5)
C43 C44 O5 C47 179.7(2)
C44 O5 C47 C48 174.0(3)
O5 C47 C48 C49 179.8(2)
C47 C48 C49 C50 176.1(3)
C48 C49 C50 C51 176.2(3)
C49 C50 C51 C52 -176.9(3)
C50 C51 C52 C53 -177.8(3)
O4 C34 C35B C36B 8.(4)
O3 C34 C35B C36B -175.(2)
C35 C34 C35B C36B -150.(12)
O4 C34 C35B C40B 172.(3)
O3 C34 C35B C40B -12.(4)
C35 C34 C35B C40B 14.(7)
C40B C35B C36B C37B 15.(5)
C34 C35B C36B C37B 177.(2)
C35B C36B C37B C38B -9.(4)
C36B C37B C38B C39B 4.(3)
C36B C37B C38B N1B -177.5(17)
C37B C38B C39B C40B -3.(4)
N1B C38B C39B C40B 179.(2)
C36B C35B C40B C39B -14.(6)
C34 C35B C40B C39B -176.(3)
C38B C39B C40B C35B 7.(4)
C39B C38B N1B N2B 0.(3)
C37B C38B N1B N2B -178.7(18)
C38B N1B N2B C46B -177.(4)
C46B C41B C42B C43B 7.(6)
C41B C42B C43B C44B -1.(4)
C41B C42B C43B O5B 178.8(16)
C42B C43B C44B C45B -1.(5)
O5B C43B C44B C45B 180.(2)
C43B C44B C45B C46B -4.(6)
C42B C41B C46B C45B -11.(11)
C42B C41B C46B N2B -176.(5)
C44B C45B C46B C41B 10.(11)
C44B C45B C46B N2B 176.(4)
N1B N2B C46B C41B -1.(9)
N1B N2B C46B C45B -168.(5)
C48B C49B C50B C51B 177.1(14)
C49B C50B C51B C52B -179.1(14)
C50B C51B C52B C53B -178.5(15)
